data_4022679
loop_
_publ_author_name
'Dorota Gryko'
'Magdalena Zimnicka'
'Rados\/law Lipi\'nski'

_publ_section_title
;
 Br\/onsted Acids as Additives for the Direct Asymmetric Aldol
 Reaction Catalyzed by L-Prolinethioamides. Direct Evidence for
 Enamine-Iminium Catalysis
;
_journal_name_full 'Journal of Organic Chemistry'
_journal_page_first 964
_journal_page_last 970
_journal_paper_doi 10.1021/jo062149k
_journal_volume 72
_journal_year 2007
_chemical_absolute_configuration ad
_chemical_formula_sum 'C15 H19 F3 N2 O2 S'
_chemical_formula_weight 348.38
_chemical_name_systematic
; 
 ? 
;
_space_group_IT_number 4
_symmetry_cell_setting monoclinic
_symmetry_space_group_name_Hall 'P 2yb'
_symmetry_space_group_name_H-M 'P 1 21 1'
_atom_sites_solution_hydrogens geom
_atom_sites_solution_primary direct
_atom_sites_solution_secondary difmap
_audit_creation_method SHELXL-97
_cell_angle_alpha 90.00
_cell_angle_beta 98.502(9)
_cell_angle_gamma 90.00
_cell_formula_units_Z 2
_cell_length_a 8.7619(9)
_cell_length_b 9.4939(9)
_cell_length_c 10.2874(12)
_cell_measurement_temperature 100(2)
_cell_volume 846.35(15)
_computing_cell_refinement
;
CrysAlis RED, Oxford Diffraction Ltd.,
Version 1.171.28cycle2 beta (release 25-10-2005 CrysAlis171 .NET)
(compiled Oct 25 2005,08:50:05)
;
_computing_data_collection
;
CrysAlis CCD, Oxford Diffraction Ltd.,
Version 1.171.28cycle2 beta (release 25-10-2005 CrysAlis171 .NET)
(compiled Oct 25 2005,08:50:05)
;
_computing_data_reduction
;
CrysAlis RED, Oxford Diffraction Ltd.,
Version 1.171.28cycle2 beta (release 25-10-2005 CrysAlis171 .NET)
(compiled Oct 25 2005,08:50:05)
;
_computing_molecular_graphics Diamond
_computing_publication_material SHELXTL-97
_computing_structure_refinement 'SHELXL-97 (Sheldrick, 1997)'
_computing_structure_solution 'SHELXS-97 (Sheldrick, 1990)'
_diffrn_ambient_temperature 100(2)
_diffrn_detector_area_resol_mean 8.6479
_diffrn_measured_fraction_theta_full 0.974
_diffrn_measured_fraction_theta_max 0.967
_diffrn_measurement_device_type KM4CCD
_diffrn_measurement_method 'omega scan'
_diffrn_radiation_monochromator graphite
_diffrn_radiation_source 'fine-focus sealed tube'
_diffrn_radiation_type MoK\a
_diffrn_radiation_wavelength 0.71073
_diffrn_reflns_av_R_equivalents 0.0179
_diffrn_reflns_av_sigmaI/netI 0.0194
_diffrn_reflns_limit_h_max 11
_diffrn_reflns_limit_h_min -11
_diffrn_reflns_limit_k_max 12
_diffrn_reflns_limit_k_min -12
_diffrn_reflns_limit_l_max 13
_diffrn_reflns_limit_l_min -13
_diffrn_reflns_number 16172
_diffrn_reflns_theta_full 28.50
_diffrn_reflns_theta_max 28.67
_diffrn_reflns_theta_min 2.85
_diffrn_standards_decay_% 2
_diffrn_standards_number '1 frame'
_exptl_absorpt_coefficient_mu 0.230
_exptl_absorpt_correction_type none
_exptl_crystal_colour colourless
_exptl_crystal_density_diffrn 1.367
_exptl_crystal_density_method 'not measured'
_exptl_crystal_description prismatic
_exptl_crystal_F_000 364
_exptl_crystal_size_max 0.43
_exptl_crystal_size_mid 0.19
_exptl_crystal_size_min 0.17
_refine_diff_density_max 0.187
_refine_diff_density_min -0.165
_refine_diff_density_rms 0.034
_refine_ls_abs_structure_details 'Flack H D (1983), Acta Cryst. A39, 876-881, 1898 Friedel pairs'
_refine_ls_abs_structure_Flack -0.03(4)
_refine_ls_extinction_method none
_refine_ls_goodness_of_fit_ref 0.985
_refine_ls_hydrogen_treatment refall
_refine_ls_matrix_type full
_refine_ls_number_parameters 284
_refine_ls_number_reflns 4120
_refine_ls_number_restraints 1
_refine_ls_restrained_S_all 0.985
_refine_ls_R_factor_all 0.0234
_refine_ls_R_factor_gt 0.0206
_refine_ls_shift/su_max 0.001
_refine_ls_shift/su_mean 0.000
_refine_ls_structure_factor_coef Fsqd
_refine_ls_weighting_details 'calc w=1/[\s^2^(Fo^2^)+(0.0364P)^2^+0.0000P] where P=(Fo^2^+2Fc^2^)/3'
_refine_ls_weighting_scheme calc
_refine_ls_wR_factor_gt 0.0504
_refine_ls_wR_factor_ref 0.0510
_reflns_number_gt 3805
_reflns_number_total 4120
_reflns_threshold_expression >2sigma(I)
_cod_data_source_file jo062149ksi20061019_042130.cif
_cod_data_source_block dg-r544
_cod_depositor_comments
;
The following automatic conversions were performed:
'_symmetry_cell_setting' value 'Monoclinic' changed to 'monoclinic'
according to '/home/saulius/struct/CIF-dictionaries/cif_core.dic'
dictionary named 'cif_core.dic' version 2.4.1 from 2010-06-29.

Automatic conversion script
Id: cif_fix_enum 1527 2010-12-29 10:47:43Z saulius 
;
_cod_original_sg_symbol_H-M 'P 21'
_cod_database_code 4022679

loop_
_symmetry_equiv_pos_as_xyz
'x, y, z'
'-x, y+1/2, -z'

loop_
_atom_site_label
_atom_site_type_symbol
_atom_site_fract_x
_atom_site_fract_y
_atom_site_fract_z
_atom_site_U_iso_or_equiv
_atom_site_adp_type
_atom_site_occupancy
_atom_site_symmetry_multiplicity
_atom_site_calc_flag
S7 S 0.25924(3) -0.07446(3) 0.70811(3) 0.02451(7) Uani 1 1 d
F17 F 0.48369(9) 0.45220(7) 0.60271(6) 0.03127(17) Uani 1 1 d
F18 F 0.29873(8) 0.60134(7) 0.60475(6) 0.02905(16) Uani 1 1 d
F19 F 0.53270(9) 0.67478(7) 0.61586(7) 0.03159(18) Uani 1 1 d
O22 O 0.41097(9) 0.45087(7) 0.84982(7) 0.02082(16) Uani 1 1 d
O23 O 0.52100(9) 0.66459(7) 0.87197(7) 0.01946(17) Uani 1 1 d
N1 N 0.55969(10) -0.03802(8) 0.88170(9) 0.01354(17) Uani 1 1 d
N8 N 0.25922(9) 0.20420(9) 0.73868(8) 0.01496(18) Uani 1 1 d
C2 C 0.49949(11) 0.09851(10) 0.82109(10) 0.01250(18) Uani 1 1 d
C3 C 0.60942(12) 0.13614(11) 0.72089(10) 0.0170(2) Uani 1 1 d
C4 C 0.70838(13) 0.00397(12) 0.71407(11) 0.0202(2) Uani 1 1 d
C5 C 0.72036(11) -0.05720(12) 0.85092(11) 0.0190(2) Uani 1 1 d
C6 C 0.33270(10) 0.08268(11) 0.75597(9) 0.01345(18) Uani 1 1 d
C9 C 0.10039(11) 0.22031(11) 0.66944(11) 0.0170(2) Uani 1 1 d
C10 C 0.10374(14) 0.27614(15) 0.53132(11) 0.0260(2) Uani 1 1 d
C11 C 0.00833(11) 0.30642(11) 0.75541(10) 0.0172(2) Uani 1 1 d
C12 C -0.06463(12) 0.43202(13) 0.71349(12) 0.0258(2) Uani 1 1 d
C13 C -0.15127(14) 0.50449(14) 0.79544(15) 0.0321(3) Uani 1 1 d
C14 C -0.16624(13) 0.45253(14) 0.91796(13) 0.0310(3) Uani 1 1 d
C15 C -0.09303(13) 0.32799(15) 0.96131(12) 0.0290(3) Uani 1 1 d
C16 C -0.00582(12) 0.25555(13) 0.88000(11) 0.0229(2) Uani 1 1 d
C20 C 0.44519(13) 0.57369(11) 0.65668(10) 0.0210(2) Uani 1 1 d
C21 C 0.46222(11) 0.56397(11) 0.80888(10) 0.01558(19) Uani 1 1 d
H1A H 0.5035(14) -0.1097(14) 0.8443(13) 0.016(3) Uiso 1 1 d
H1B H 0.5590(16) -0.0376(15) 0.9625(15) 0.030(4) Uiso 1 1 d
H2 H 0.5047(14) 0.1650(13) 0.8879(12) 0.011(3) Uiso 1 1 d
H3A H 0.5486(15) 0.1619(14) 0.6347(13) 0.021(3) Uiso 1 1 d
H3B H 0.6714(14) 0.2160(13) 0.7498(12) 0.013(3) Uiso 1 1 d
H4A H 0.6517(14) -0.0654(15) 0.6514(12) 0.021(3) Uiso 1 1 d
H4B H 0.8067(17) 0.0251(15) 0.6914(14) 0.030(4) Uiso 1 1 d
H5A H 0.7503(15) -0.1548(14) 0.8618(12) 0.019(3) Uiso 1 1 d
H5B H 0.7913(15) -0.0057(14) 0.9179(13) 0.020(3) Uiso 1 1 d
H8 H 0.3057(15) 0.2816(15) 0.7698(12) 0.016(3) Uiso 1 1 d
H9 H 0.0603(14) 0.1268(14) 0.6662(12) 0.018(3) Uiso 1 1 d
H10A H 0.1704(17) 0.2139(16) 0.4855(14) 0.034(4) Uiso 1 1 d
H10B H 0.006(2) 0.2812(17) 0.4828(16) 0.040(4) Uiso 1 1 d
H10C H 0.1494(14) 0.3707(15) 0.5329(13) 0.021(3) Uiso 1 1 d
H12 H -0.0565(17) 0.4708(16) 0.6244(15) 0.038(4) Uiso 1 1 d
H13 H -0.1931(18) 0.5918(19) 0.7702(15) 0.038(4) Uiso 1 1 d
H14 H -0.2269(16) 0.5000(16) 0.9751(14) 0.028(3) Uiso 1 1 d
H15 H -0.1006(17) 0.2864(18) 1.0472(15) 0.041(4) Uiso 1 1 d
H16 H 0.0460(15) 0.1652(14) 0.9113(13) 0.023(3) Uiso 1 1 d

loop_
_atom_site_aniso_label
_atom_site_aniso_U_11
_atom_site_aniso_U_22
_atom_site_aniso_U_33
_atom_site_aniso_U_23
_atom_site_aniso_U_13
_atom_site_aniso_U_12
S7 0.02007(12) 0.01228(11) 0.03725(15) -0.00541(11) -0.00879(10) -0.00085(10)
F17 0.0517(4) 0.0236(4) 0.0189(3) -0.0062(3) 0.0064(3) 0.0067(3)
F18 0.0364(4) 0.0267(4) 0.0203(3) -0.0008(3) -0.0080(3) 0.0027(3)
F19 0.0479(5) 0.0285(4) 0.0193(3) 0.0041(3) 0.0082(3) -0.0095(3)
O22 0.0289(4) 0.0163(4) 0.0166(3) -0.0003(3) 0.0012(3) -0.0068(3)
O23 0.0274(4) 0.0136(4) 0.0167(4) -0.0020(3) 0.0009(3) -0.0018(3)
N1 0.0153(4) 0.0119(4) 0.0129(4) 0.0002(3) 0.0003(3) 0.0002(3)
N8 0.0129(4) 0.0118(4) 0.0194(4) -0.0021(3) -0.0002(3) -0.0011(3)
C2 0.0151(4) 0.0096(4) 0.0124(4) -0.0007(4) 0.0005(4) -0.0001(3)
C3 0.0155(5) 0.0184(5) 0.0172(5) 0.0027(4) 0.0026(4) -0.0024(4)
C4 0.0168(5) 0.0222(5) 0.0227(6) -0.0027(4) 0.0070(4) -0.0010(4)
C5 0.0135(4) 0.0167(5) 0.0263(5) 0.0000(4) 0.0017(4) 0.0027(4)
C6 0.0139(4) 0.0143(5) 0.0123(4) -0.0006(4) 0.0024(3) -0.0010(4)
C9 0.0115(4) 0.0156(5) 0.0227(5) -0.0019(4) -0.0012(4) 0.0006(4)
C10 0.0204(6) 0.0359(7) 0.0206(6) 0.0004(5) -0.0008(5) 0.0050(5)
C11 0.0104(4) 0.0165(5) 0.0238(5) -0.0025(4) -0.0003(4) -0.0016(4)
C12 0.0222(5) 0.0196(5) 0.0362(6) 0.0026(5) 0.0062(4) 0.0040(5)
C13 0.0245(6) 0.0201(6) 0.0523(9) -0.0049(5) 0.0076(5) 0.0064(5)
C14 0.0173(5) 0.0367(7) 0.0393(7) -0.0202(6) 0.0050(5) -0.0013(5)
C15 0.0186(6) 0.0446(7) 0.0233(6) -0.0054(6) 0.0017(5) -0.0019(5)
C16 0.0158(5) 0.0283(6) 0.0234(5) -0.0007(5) -0.0013(4) 0.0006(5)
C20 0.0318(6) 0.0150(5) 0.0159(5) -0.0014(4) 0.0019(4) -0.0018(5)
C21 0.0179(5) 0.0131(4) 0.0153(4) 0.0007(4) 0.0011(4) 0.0021(4)

loop_
_atom_type_symbol
_atom_type_description
_atom_type_scat_dispersion_real
_atom_type_scat_dispersion_imag
_atom_type_scat_source
C C 0.0033 0.0016 'International Tables Vol C Tables 4.2.6.8 and 6.1.1.4'
H H 0.0000 0.0000 'International Tables Vol C Tables 4.2.6.8 and 6.1.1.4'
N N 0.0061 0.0033 'International Tables Vol C Tables 4.2.6.8 and 6.1.1.4'
O O 0.0106 0.0060 'International Tables Vol C Tables 4.2.6.8 and 6.1.1.4'
F F 0.0171 0.0103 'International Tables Vol C Tables 4.2.6.8 and 6.1.1.4'
S S 0.1246 0.1234 'International Tables Vol C Tables 4.2.6.8 and 6.1.1.4'

loop_
_geom_angle_atom_site_label_1
_geom_angle_atom_site_label_2
_geom_angle_atom_site_label_3
_geom_angle
C5 N1 C2 107.49(8)
C5 N1 H1A 106.9(8)
C2 N1 H1A 110.0(8)
C5 N1 H1B 110.9(10)
C2 N1 H1B 110.9(10)
H1A N1 H1B 110.4(13)
C6 N8 C9 124.21(9)
C6 N8 H8 119.5(8)
C9 N8 H8 116.3(8)
N1 C2 C6 110.69(8)
N1 C2 C3 105.09(7)
C6 C2 C3 112.32(8)
N1 C2 H2 107.7(7)
C6 C2 H2 109.4(7)
C3 C2 H2 111.5(7)
C4 C3 C2 104.63(8)
C4 C3 H3A 113.1(8)
C2 C3 H3A 110.2(7)
C4 C3 H3B 111.4(7)
C2 C3 H3B 110.9(7)
H3A C3 H3B 106.7(11)
C5 C4 C3 103.51(9)
C5 C4 H4A 107.8(7)
C3 C4 H4A 109.8(7)
C5 C4 H4B 111.7(9)
C3 C4 H4B 112.3(9)
H4A C4 H4B 111.3(11)
N1 C5 C4 102.24(8)
N1 C5 H5A 109.9(8)
C4 C5 H5A 117.2(8)
N1 C5 H5B 107.9(7)
C4 C5 H5B 114.2(8)
H5A C5 H5B 105.2(11)
N8 C6 C2 112.97(8)
N8 C6 S7 125.58(7)
C2 C6 S7 121.40(7)
N8 C9 C11 108.58(8)
N8 C9 C10 109.90(9)
C11 C9 C10 116.18(9)
N8 C9 H9 103.7(7)
C11 C9 H9 107.3(7)
C10 C9 H9 110.5(7)
C9 C10 H10A 109.2(8)
C9 C10 H10B 112.1(10)
H10A C10 H10B 109.6(13)
C9 C10 H10C 111.5(8)
H10A C10 H10C 106.5(12)
H10B C10 H10C 107.7(13)
C12 C11 C16 118.90(10)
C12 C11 C9 122.65(10)
C16 C11 C9 118.43(10)
C11 C12 C13 120.08(12)
C11 C12 H12 120.5(9)
C13 C12 H12 119.4(9)
C14 C13 C12 120.64(12)
C14 C13 H13 119.3(10)
C12 C13 H13 119.9(10)
C13 C14 C15 119.82(11)
C13 C14 H14 121.9(9)
C15 C14 H14 118.3(9)
C14 C15 C16 119.72(12)
C14 C15 H15 123.0(10)
C16 C15 H15 117.3(10)
C11 C16 C15 120.82(11)
C11 C16 H16 119.7(8)
C15 C16 H16 119.5(8)
F19 C20 F18 107.12(9)
F19 C20 F17 107.22(9)
F18 C20 F17 106.69(9)
F19 C20 C21 112.70(9)
F18 C20 C21 110.90(9)
F17 C20 C21 111.88(9)
O23 C21 O22 129.06(10)
O23 C21 C20 117.25(9)
O22 C21 C20 113.68(9)

loop_
_geom_bond_atom_site_label_1
_geom_bond_atom_site_label_2
_geom_bond_distance
S7 C6 1.6700(10)
F17 C20 1.3445(13)
F18 C20 1.3410(13)
F19 C20 1.3344(13)
O22 C21 1.2600(13)
O23 C21 1.2249(13)
N1 C5 1.4990(13)
N1 C2 1.5000(12)
N1 H1A 0.893(14)
N1 H1B 0.833(15)
N8 C6 1.3204(13)
N8 C9 1.4745(13)
N8 H8 0.878(14)
C2 C6 1.5224(13)
C2 C3 1.5529(14)
C2 H2 0.929(12)
C3 C4 1.5327(15)
C3 H3A 0.995(13)
C3 H3B 0.954(13)
C4 C5 1.5122(16)
C4 H4A 1.001(13)
C4 H4B 0.947(15)
C5 H5A 0.965(13)
C5 H5B 0.987(14)
C9 C11 1.5205(15)
C9 C10 1.5209(16)
C9 H9 0.954(13)
C10 H10A 0.997(16)
C10 H10B 0.928(18)
C10 H10C 0.982(14)
C11 C12 1.3911(16)
C11 C16 1.3922(16)
C12 C13 1.3963(17)
C12 H12 1.000(15)
C13 C14 1.378(2)
C13 H13 0.928(18)
C14 C15 1.3870(19)
C14 H14 0.961(15)
C15 C16 1.3948(17)
C15 H15 0.979(16)
C16 H16 1.001(14)
C20 C21 1.5535(15)

loop_
_geom_hbond_atom_site_label_D
_geom_hbond_atom_site_label_H
_geom_hbond_atom_site_label_A
_geom_hbond_distance_DH
_geom_hbond_distance_HA
_geom_hbond_distance_DA
_geom_hbond_angle_DHA
_geom_hbond_site_symmetry_A
N1 H1A O23 0.893(14) 2.164(13) 2.8436(11) 132.4(11) 1_545
N1 H1A S7 0.893(14) 2.402(13) 2.9747(9) 122.1(10) .
N1 H1B O22 0.833(15) 1.912(16) 2.7379(12) 171.0(14) 2_647
N8 H8 O22 0.878(14) 1.971(14) 2.8478(11) 176.8(11) .

loop_
_geom_torsion_atom_site_label_1
_geom_torsion_atom_site_label_2
_geom_torsion_atom_site_label_3
_geom_torsion_atom_site_label_4
_geom_torsion
C5 N1 C2 C6 137.64(8)
C5 N1 C2 C3 16.15(10)
N1 C2 C3 C4 9.75(10)
C6 C2 C3 C4 -110.66(9)
C2 C3 C4 C5 -31.65(10)
C2 N1 C5 C4 -35.97(10)
C3 C4 C5 N1 41.30(10)
C9 N8 C6 C2 175.39(9)
C9 N8 C6 S7 -2.20(14)
N1 C2 C6 N8 159.67(8)
C3 C2 C6 N8 -83.21(10)
N1 C2 C6 S7 -22.63(11)
C3 C2 C6 S7 94.49(9)
C6 N8 C9 C11 129.85(10)
C6 N8 C9 C10 -102.07(12)
N8 C9 C11 C12 122.12(11)
C10 C9 C11 C12 -2.31(15)
N8 C9 C11 C16 -59.24(12)
C10 C9 C11 C16 176.34(10)
C16 C11 C12 C13 -0.46(16)
C9 C11 C12 C13 178.17(10)
C11 C12 C13 C14 -0.33(18)
C12 C13 C14 C15 0.85(18)
C13 C14 C15 C16 -0.56(17)
C12 C11 C16 C15 0.75(16)
C9 C11 C16 C15 -177.95(10)
C14 C15 C16 C11 -0.24(17)
F19 C20 C21 O23 16.32(14)
F18 C20 C21 O23 -103.77(11)
F17 C20 C21 O23 137.24(10)
F19 C20 C21 O22 -164.17(9)
F18 C20 C21 O22 75.75(12)
F17 C20 C21 O22 -43.24(13)

loop_
_cod_related_entry_id
_cod_related_entry_database
_cod_related_entry_code
1 ChemSpider 17264078
